data_1564047
loop_
_publ_author_name
'Caballero, Pedro'
'Colodrero, Rosario M.P.'
'Conejo, Mar\'ia del Mar'
'Pastor, Antonio'
'\'Alvarez, Eleuterio'
'Montilla, Francisco'
'Carrasco, Carlos J.'
'Nicasio, Antonio I.'
'Galindo, Agust\'in'

_publ_section_title
;
 Homochiral imidazolium-based dicarboxylate compounds: Structure and
 solution behaviour
;
_journal_name_full 'Inorganica Chimica Acta'
_journal_page_first 119923
_journal_paper_doi 10.1016/j.ica.2020.119923
_journal_volume 513
_journal_year 2020
_chemical_absolute_configuration rm
_chemical_formula_moiety 'C13 H19 N2 O4, H4 N'
_chemical_formula_sum 'C13 H23 N3 O4'
_chemical_formula_weight 285.34
_space_group_crystal_system tetragonal
_space_group_IT_number 78
_space_group_name_Hall 'P 4cw'
_space_group_name_H-M_alt 'P 43'
_atom_sites_solution_hydrogens mixed
_cell_angle_alpha 90
_cell_angle_beta 90
_cell_angle_gamma 90
_cell_formula_units_Z 4
_cell_length_a 11.1555(9)
_cell_length_b 11.1555(9)
_cell_length_c 12.526(2)
_cell_measurement_reflns_used 5698
_cell_measurement_temperature 193(2)
_cell_measurement_theta_max 30.48
_cell_measurement_theta_min 2.44
_cell_volume 1558.8(3)
_computing_cell_refinement 'Bruker SMART'
_computing_data_collection 'Bruker SMART'
_computing_data_reduction 'Bruker SAINT'
_computing_molecular_graphics 'Bruker SHELXTL'
_computing_publication_material 'Bruker SHELXTL'
_computing_structure_refinement 'SHELXL-2018/3 (Sheldrick, 2018)'
_computing_structure_solution 'Bruker SHELXTL'
_diffrn_ambient_temperature 193(2)
_diffrn_detector_area_resol_mean 8.26
_diffrn_measured_fraction_theta_full 1.000
_diffrn_measured_fraction_theta_max 1.000
_diffrn_measurement_device_type
;
 Bruker-Nonius X8kappa APEX II CCD area detector
;
_diffrn_measurement_method 'phi and omega scans with narrow frames'
_diffrn_radiation_monochromator graphite
_diffrn_radiation_type MoK\a
_diffrn_radiation_wavelength 0.71073
_diffrn_reflns_av_R_equivalents 0.0223
_diffrn_reflns_av_unetI/netI 0.0201
_diffrn_reflns_Laue_measured_fraction_full 1.000
_diffrn_reflns_Laue_measured_fraction_max 1.000
_diffrn_reflns_limit_h_max 13
_diffrn_reflns_limit_h_min -6
_diffrn_reflns_limit_k_max 13
_diffrn_reflns_limit_k_min -13
_diffrn_reflns_limit_l_max 15
_diffrn_reflns_limit_l_min -14
_diffrn_reflns_number 11378
_diffrn_reflns_point_group_measured_fraction_full 0.997
_diffrn_reflns_point_group_measured_fraction_max 0.997
_diffrn_reflns_theta_full 25.242
_diffrn_reflns_theta_max 25.243
_diffrn_reflns_theta_min 1.825
_exptl_absorpt_coefficient_mu 0.090
_exptl_absorpt_correction_T_max 0.7461
_exptl_absorpt_correction_T_min 0.6922
_exptl_absorpt_correction_type multi-scan
_exptl_absorpt_process_details
;
program SADABS, Bruker (2001).
;
_exptl_crystal_colour colourless
_exptl_crystal_density_diffrn 1.216
_exptl_crystal_description plate
_exptl_crystal_F_000 616
_exptl_crystal_size_max 0.450
_exptl_crystal_size_mid 0.400
_exptl_crystal_size_min 0.350
_refine_diff_density_max 0.112
_refine_diff_density_min -0.166
_refine_diff_density_rms 0.027
_refine_ls_abs_structure_details
; 
 Flack x determined using 1178 quotients [(I+)-(I-)]/[(I+)+(I-)] 
 (Parsons, Flack and Wagner, Acta Cryst. B69 (2013) 249-259). 
;
_refine_ls_extinction_coef .
_refine_ls_extinction_method none
_refine_ls_goodness_of_fit_ref 1.049
_refine_ls_hydrogen_treatment mixed
_refine_ls_matrix_type full
_refine_ls_number_parameters 197
_refine_ls_number_reflns 2804
_refine_ls_number_restraints 20
_refine_ls_restrained_S_all 1.046
_refine_ls_R_factor_all 0.0298
_refine_ls_R_factor_gt 0.0270
_refine_ls_shift/su_max 0.000
_refine_ls_shift/su_mean 0.000
_refine_ls_structure_factor_coef Fsqd
_refine_ls_weighting_details 'w=1/[\s^2^(Fo^2^)+(0.0357P)^2^+0.1633P] where P=(Fo^2^+2Fc^2^)/3'
_refine_ls_weighting_scheme calc
_refine_ls_wR_factor_gt 0.0644
_refine_ls_wR_factor_ref 0.0656
_reflns_Friedel_coverage 0.900
_reflns_Friedel_fraction_full 0.994
_reflns_Friedel_fraction_max 0.994
_reflns_number_gt 2647
_reflns_number_total 2804
_reflns_threshold_expression 'I > 2\s(I)'
_cod_data_source_file 'global_CIF_with_all_4_structures_in_one_Shelxl_2018_3.cif'
_cod_data_source_block 2r
_cod_original_cell_volume 1558.8(4)
_cod_database_code 1564047
_shelx_space_group_comment
; 
The symmetry employed for this shelxl refinement is uniquely defined 
by the following loop, which should always be used as a source of 
symmetry information in preference to the above space-group names. 
They are only intended as comments. 
;
_shelx_estimated_absorpt_t_min 0.960
_shelx_estimated_absorpt_t_max 0.969

loop_
_space_group_symop_operation_xyz
'x, y, z'
'-x, -y, z+1/2'
'-y, x, z+3/4'
'y, -x, z+1/4'

loop_
_atom_site_label
_atom_site_type_symbol
_atom_site_fract_x
_atom_site_fract_y
_atom_site_fract_z
_atom_site_U_iso_or_equiv
_atom_site_adp_type
_atom_site_occupancy
_atom_site_site_symmetry_order
_atom_site_calc_flag
_atom_site_refinement_flags_posn
_atom_site_refinement_flags_adp
_atom_site_refinement_flags_occupancy
_atom_site_disorder_assembly
_atom_site_disorder_group
O1 O 0.48384(13) 0.70289(13) 0.00457(12) 0.0316(3) Uani 1 1 d . . . . .
O2 O 0.42552(13) 0.87694(13) 0.07449(12) 0.0325(3) Uani 1 1 d . . . . .
O3 O 0.53875(15) 0.67547(15) 0.49194(13) 0.0432(4) Uani 1 1 d . . . . .
O4 O 0.51871(16) 0.79385(14) 0.63430(13) 0.0444(4) Uani 1 1 d . . . . .
N1 N 0.61356(15) 0.85803(14) 0.22178(12) 0.0229(4) Uani 1 1 d . . . . .
N2 N 0.64157(14) 0.87326(14) 0.39187(13) 0.0230(4) Uani 1 1 d . . . . .
C1 C 0.65145(17) 0.80049(16) 0.30822(16) 0.0235(4) Uani 1 1 d . . . . .
H1 H 0.680764 0.720556 0.310020 0.028 Uiso 1 1 calc R U . . .
C2 C 0.59486(18) 0.98135(17) 0.35670(17) 0.0265(4) Uani 1 1 d . . . . .
H2 H 0.578501 1.049707 0.399517 0.032 Uiso 1 1 calc R U . . .
C3 C 0.57689(19) 0.97182(18) 0.25072(16) 0.0284(4) Uani 1 1 d . . . . .
H3 H 0.545167 1.031694 0.204781 0.034 Uiso 1 1 calc R U . . .
C4 C 0.62369(17) 0.80904(17) 0.11270(14) 0.0223(4) Uani 1 1 d . . . . .
H4 H 0.660360 0.727435 0.117671 0.027 Uiso 1 1 calc R U . . .
C5 C 0.49903(17) 0.79623(17) 0.06073(15) 0.0229(4) Uani 1 1 d . . . . .
C6 C 0.70742(18) 0.88872(19) 0.04488(17) 0.0293(4) Uani 1 1 d . . . . .
H6 H 0.669443 0.969534 0.037843 0.035 Uiso 1 1 calc R U . . .
C7 C 0.7224(2) 0.8361(2) -0.06719(18) 0.0423(6) Uani 1 1 d . . . . .
H7A H 0.751836 0.753559 -0.061770 0.063 Uiso 1 1 calc R U . . .
H7B H 0.780076 0.884489 -0.107525 0.063 Uiso 1 1 calc R U . . .
H7C H 0.644908 0.836592 -0.104032 0.063 Uiso 1 1 calc R U . . .
C8 C 0.8291(2) 0.9046(3) 0.0988(2) 0.0468(6) Uani 1 1 d . . . . .
H8A H 0.880512 0.954894 0.053911 0.070 Uiso 1 1 calc R U . . .
H8B H 0.866747 0.825987 0.108620 0.070 Uiso 1 1 calc R U . . .
H8C H 0.818065 0.943023 0.168447 0.070 Uiso 1 1 calc R U . . .
C9 C 0.66704(18) 0.84304(17) 0.50470(15) 0.0247(4) Uani 1 1 d . . . . .
H9 H 0.670119 0.918823 0.547253 0.030 Uiso 1 1 calc R U . . .
C10 C 0.56441(18) 0.76461(19) 0.54711(17) 0.0281(4) Uani 1 1 d . . . . .
C11 C 0.78761(19) 0.77850(19) 0.51493(16) 0.0291(5) Uani 1 1 d . . . . .
H11 H 0.784466 0.705079 0.469207 0.035 Uiso 1 1 calc R U . . .
C12 C 0.8905(2) 0.8563(3) 0.4753(2) 0.0509(7) Uani 1 1 d . . . . .
H12A H 0.965137 0.809964 0.476823 0.076 Uiso 1 1 calc R U . . .
H12B H 0.898559 0.926731 0.521466 0.076 Uiso 1 1 calc R U . . .
H12C H 0.874101 0.882265 0.401966 0.076 Uiso 1 1 calc R U . . .
C13 C 0.8093(2) 0.7385(2) 0.62980(19) 0.0427(6) Uani 1 1 d . . . . .
H13A H 0.806349 0.808396 0.677173 0.064 Uiso 1 1 calc R U . . .
H13B H 0.888314 0.700542 0.635125 0.064 Uiso 1 1 calc R U . . .
H13C H 0.747297 0.681030 0.650895 0.064 Uiso 1 1 calc R U . . .
N3 N 0.50332(15) 0.61934(16) 0.78881(13) 0.0273(4) Uani 1 1 d D . . . .
H1N H 0.5048(16) 0.6825(13) 0.7383(12) 0.033 Uiso 1 1 d D U . . .
H2N H 0.5053(15) 0.6514(15) 0.8581(10) 0.033 Uiso 1 1 d D U . . .
H3N H 0.5704(13) 0.5694(14) 0.7785(14) 0.033 Uiso 1 1 d D U . . .
H4N H 0.4322(12) 0.5746(14) 0.7791(14) 0.033 Uiso 1 1 d D U . . .

loop_
_atom_site_aniso_label
_atom_site_aniso_U_11
_atom_site_aniso_U_22
_atom_site_aniso_U_33
_atom_site_aniso_U_23
_atom_site_aniso_U_13
_atom_site_aniso_U_12
O1 0.0322(8) 0.0376(8) 0.0249(7) -0.0060(6) -0.0044(6) -0.0030(7)
O2 0.0312(7) 0.0349(8) 0.0315(8) 0.0027(6) -0.0039(6) 0.0069(7)
O3 0.0496(10) 0.0425(9) 0.0375(9) -0.0028(8) 0.0055(8) -0.0185(8)
O4 0.0609(11) 0.0358(9) 0.0366(9) 0.0084(7) 0.0240(8) 0.0107(8)
N1 0.0268(9) 0.0221(8) 0.0197(8) -0.0005(6) -0.0021(7) 0.0027(7)
N2 0.0289(8) 0.0217(8) 0.0185(8) 0.0007(6) 0.0005(7) 0.0012(7)
C1 0.0298(10) 0.0203(9) 0.0203(9) 0.0008(8) -0.0006(8) 0.0007(8)
C2 0.0326(11) 0.0217(9) 0.0252(10) -0.0007(8) 0.0010(8) 0.0050(9)
C3 0.0369(11) 0.0232(10) 0.0249(10) 0.0023(8) -0.0031(9) 0.0065(9)
C4 0.0272(10) 0.0214(9) 0.0184(10) -0.0008(7) -0.0007(8) 0.0008(8)
C5 0.0273(10) 0.0257(10) 0.0158(9) 0.0050(8) 0.0019(8) -0.0018(8)
C6 0.0292(10) 0.0303(10) 0.0284(10) 0.0012(9) 0.0033(9) -0.0034(9)
C7 0.0467(14) 0.0484(14) 0.0318(13) -0.0010(11) 0.0154(10) -0.0094(11)
C8 0.0315(12) 0.0556(15) 0.0531(15) -0.0050(13) -0.0001(11) -0.0107(12)
C9 0.0354(11) 0.0222(9) 0.0164(9) -0.0007(8) -0.0008(8) 0.0005(9)
C10 0.0298(10) 0.0288(10) 0.0257(10) 0.0077(9) 0.0022(9) 0.0066(9)
C11 0.0299(11) 0.0341(11) 0.0233(10) -0.0003(9) -0.0033(8) 0.0016(9)
C12 0.0349(12) 0.0713(18) 0.0466(15) 0.0137(14) -0.0034(11) -0.0079(13)
C13 0.0428(13) 0.0529(14) 0.0324(12) 0.0097(11) -0.0088(10) 0.0029(12)
N3 0.0288(9) 0.0335(9) 0.0197(8) -0.0003(7) 0.0011(7) 0.0023(8)

loop_
_atom_type_symbol
_atom_type_description
_atom_type_scat_dispersion_real
_atom_type_scat_dispersion_imag
_atom_type_scat_source
C C 0.0033 0.0016 'International Tables Vol C Tables 4.2.6.8 and 6.1.1.4'
H H 0.0000 0.0000 'International Tables Vol C Tables 4.2.6.8 and 6.1.1.4'
N N 0.0061 0.0033 'International Tables Vol C Tables 4.2.6.8 and 6.1.1.4'
O O 0.0106 0.0060 'International Tables Vol C Tables 4.2.6.8 and 6.1.1.4'

loop_
_geom_angle_atom_site_label_1
_geom_angle_atom_site_label_2
_geom_angle_atom_site_label_3
_geom_angle
_geom_angle_site_symmetry_1
_geom_angle_site_symmetry_3
C1 N1 C3 108.93(16) . .
C1 N1 C4 123.47(15) . .
C3 N1 C4 127.27(16) . .
C1 N2 C2 108.17(16) . .
C1 N2 C9 126.67(16) . .
C2 N2 C9 125.02(16) . .
N1 C1 N2 108.72(16) . .
N1 C1 H1 125.6 . .
N2 C1 H1 125.6 . .
C3 C2 N2 107.50(18) . .
C3 C2 H2 126.2 . .
N2 C2 H2 126.2 . .
C2 C3 N1 106.68(17) . .
C2 C3 H3 126.7 . .
N1 C3 H3 126.7 . .
N1 C4 C5 110.86(15) . .
N1 C4 C6 110.03(16) . .
C5 C4 C6 111.50(15) . .
N1 C4 H4 108.1 . .
C5 C4 H4 108.1 . .
C6 C4 H4 108.1 . .
O2 C5 O1 126.14(18) . .
O2 C5 C4 118.31(17) . .
O1 C5 C4 115.52(17) . .
C8 C6 C7 110.68(19) . .
C8 C6 C4 111.17(18) . .
C7 C6 C4 110.49(17) . .
C8 C6 H6 108.1 . .
C7 C6 H6 108.1 . .
C4 C6 H6 108.1 . .
C6 C7 H7A 109.5 . .
C6 C7 H7B 109.5 . .
H7A C7 H7B 109.5 . .
C6 C7 H7C 109.5 . .
H7A C7 H7C 109.5 . .
H7B C7 H7C 109.5 . .
C6 C8 H8A 109.5 . .
C6 C8 H8B 109.5 . .
H8A C8 H8B 109.5 . .
C6 C8 H8C 109.5 . .
H8A C8 H8C 109.5 . .
H8B C8 H8C 109.5 . .
N2 C9 C11 110.83(16) . .
N2 C9 C10 108.47(16) . .
C11 C9 C10 110.99(16) . .
N2 C9 H9 108.8 . .
C11 C9 H9 108.8 . .
C10 C9 H9 108.8 . .
O3 C10 O4 126.9(2) . .
O3 C10 C9 115.76(18) . .
O4 C10 C9 117.27(19) . .
C12 C11 C13 110.76(19) . .
C12 C11 C9 111.54(19) . .
C13 C11 C9 110.84(18) . .
C12 C11 H11 107.8 . .
C13 C11 H11 107.8 . .
C9 C11 H11 107.8 . .
C11 C12 H12A 109.5 . .
C11 C12 H12B 109.5 . .
H12A C12 H12B 109.5 . .
C11 C12 H12C 109.5 . .
H12A C12 H12C 109.5 . .
H12B C12 H12C 109.5 . .
C11 C13 H13A 109.5 . .
C11 C13 H13B 109.5 . .
H13A C13 H13B 109.5 . .
C11 C13 H13C 109.5 . .
H13A C13 H13C 109.5 . .
H13B C13 H13C 109.5 . .
H1N N3 H2N 109.5(11) . .
H1N N3 H3N 109.6(11) . .
H2N N3 H3N 109.4(11) . .
H1N N3 H4N 108.8(11) . .
H2N N3 H4N 109.9(11) . .
H3N N3 H4N 109.7(11) . .

loop_
_geom_bond_atom_site_label_1
_geom_bond_atom_site_label_2
_geom_bond_distance
_geom_bond_site_symmetry_2
O1 C5 1.268(2) .
O2 C5 1.230(2) .
O3 C10 1.244(3) .
O4 C10 1.249(3) .
N1 C1 1.328(3) .
N1 C3 1.382(3) .
N1 C4 1.476(2) .
N2 C1 1.330(3) .
N2 C2 1.386(3) .
N2 C9 1.480(2) .
C1 H1 0.9500 .
C2 C3 1.347(3) .
C2 H2 0.9500 .
C3 H3 0.9500 .
C4 C5 1.542(3) .
C4 C6 1.544(3) .
C4 H4 1.0000 .
C6 C8 1.526(3) .
C6 C7 1.531(3) .
C6 H6 1.0000 .
C7 H7A 0.9800 .
C7 H7B 0.9800 .
C7 H7C 0.9800 .
C8 H8A 0.9800 .
C8 H8B 0.9800 .
C8 H8C 0.9800 .
C9 C11 1.531(3) .
C9 C10 1.536(3) .
C9 H9 1.0000 .
C11 C12 1.522(3) .
C11 C13 1.526(3) .
C11 H11 1.0000 .
C12 H12A 0.9800 .
C12 H12B 0.9800 .
C12 H12C 0.9800 .
C13 H13A 0.9800 .
C13 H13B 0.9800 .
C13 H13C 0.9800 .
N3 H1N 0.948(10) .
N3 H2N 0.939(11) .
N3 H3N 0.942(11) .
N3 H4N 0.946(10) .

loop_
_geom_hbond_atom_site_label_D
_geom_hbond_atom_site_label_H
_geom_hbond_atom_site_label_A
_geom_hbond_distance_DH
_geom_hbond_distance_HA
_geom_hbond_distance_DA
_geom_hbond_angle_DHA
_geom_hbond_site_symmetry_A
_geom_hbond_publ_flag
N3 H3N O3 0.942(11) 1.743(11) 2.673(2) 168.4(16) 4_565 yes
N3 H2N O1 0.939(11) 1.938(11) 2.867(2) 170.2(16) 1_556 yes
N3 H4N O1 0.946(10) 1.841(11) 2.786(2) 177.2(17) 3_655 yes
N3 H1N O4 0.948(10) 1.806(11) 2.750(2) 174.1(17) . yes

loop_
_geom_torsion_atom_site_label_1
_geom_torsion_atom_site_label_2
_geom_torsion_atom_site_label_3
_geom_torsion_atom_site_label_4
_geom_torsion
_geom_torsion_site_symmetry_1
_geom_torsion_site_symmetry_2
_geom_torsion_site_symmetry_3
_geom_torsion_site_symmetry_4
C3 N1 C1 N2 -0.5(2) . . . .
C4 N1 C1 N2 173.30(17) . . . .
C2 N2 C1 N1 0.3(2) . . . .
C9 N2 C1 N1 176.14(17) . . . .
C1 N2 C2 C3 0.1(2) . . . .
C9 N2 C2 C3 -175.87(18) . . . .
N2 C2 C3 N1 -0.4(2) . . . .
C1 N1 C3 C2 0.6(2) . . . .
C4 N1 C3 C2 -172.96(18) . . . .
C1 N1 C4 C5 120.03(19) . . . .
C3 N1 C4 C5 -67.3(2) . . . .
C1 N1 C4 C6 -116.2(2) . . . .
C3 N1 C4 C6 56.5(2) . . . .
N1 C4 C5 O2 41.0(2) . . . .
C6 C4 C5 O2 -81.9(2) . . . .
N1 C4 C5 O1 -140.86(17) . . . .
C6 C4 C5 O1 96.2(2) . . . .
N1 C4 C6 C8 54.5(2) . . . .
C5 C4 C6 C8 177.98(18) . . . .
N1 C4 C6 C7 177.84(17) . . . .
C5 C4 C6 C7 -58.7(2) . . . .
C1 N2 C9 C11 47.5(3) . . . .
C2 N2 C9 C11 -137.27(19) . . . .
C1 N2 C9 C10 -74.6(2) . . . .
C2 N2 C9 C10 100.7(2) . . . .
N2 C9 C10 O3 51.6(2) . . . .
C11 C9 C10 O3 -70.3(2) . . . .
N2 C9 C10 O4 -130.90(18) . . . .
C11 C9 C10 O4 107.1(2) . . . .
N2 C9 C11 C12 60.6(2) . . . .
C10 C9 C11 C12 -178.83(19) . . . .
N2 C9 C11 C13 -175.50(18) . . . .
C10 C9 C11 C13 -54.9(2) . . . .
